data_1572701
loop_
_publ_author_name
'Sun, Hui-Li'
'Zhang, Qiang-Sheng'
'Wang, Zhong-Hao'
'Huang, Yan-Ting'
'Pan, Mei'

_publ_section_title
;
 Long-persistent luminescence by host-guest F&#xf6;rster resonance energy
 transfer.
;
_journal_issue 42
_journal_name_full 'Chemical science'
_journal_page_first 17600
_journal_page_last 17607
_journal_paper_doi 10.1039/d4sc04746j
_journal_volume 15
_journal_year 2024
_chemical_formula_moiety 'C22 H12 N2 O6, C3 H6 N O'
_chemical_formula_sum 'C25 H18 N3 O7'
_chemical_formula_weight 472.42
_chemical_name_systematic DPDA
_space_group_crystal_system orthorhombic
_space_group_IT_number 61
_space_group_name_Hall '-P 2ac 2ab'
_space_group_name_H-M_alt 'P b c a'
_atom_sites_solution_hydrogens mixed
_atom_sites_solution_primary iterative
_audit_creation_date 2023-12-06
_audit_creation_method
;
Olex2 1.5
(compiled 2023.03.06 svn.rbb2c1857 for OlexSys, GUI svn.r6748)
;
_audit_update_record
;
2023-12-06 deposited with the CCDC.	2024-09-20 downloaded from the CCDC.
;
_cell_angle_alpha 90
_cell_angle_beta 90
_cell_angle_gamma 90
_cell_formula_units_Z 8
_cell_length_a 8.5890(5)
_cell_length_b 13.1840(8)
_cell_length_c 39.0756(17)
_cell_measurement_reflns_used 1629
_cell_measurement_temperature 100(2)
_cell_measurement_theta_max 40.6270
_cell_measurement_theta_min 2.2410
_cell_volume 4424.8(4)
_computing_molecular_graphics 'Olex2 1.5 (Dolomanov et al., 2009)'
_computing_publication_material 'Olex2 1.5 (Dolomanov et al., 2009)'
_computing_structure_refinement 'SHELXL 2013/2 (Sheldrick, 2015)'
_computing_structure_solution 'olex2.solve 1.5 (Bourhis et al., 2015)'
_diffrn_ambient_environment N~2~
_diffrn_ambient_temperature 100(2)
_diffrn_detector 'Hybrid Pixel Array Detector'
_diffrn_detector_type HyPix
_diffrn_measured_fraction_theta_full 0.344
_diffrn_measured_fraction_theta_max 0.959
_diffrn_measurement_details
;
List of Runs (angles in degrees, time in seconds):

  # Type    Start    End  Width  t~exp~   \w     \q     \k     \f   Frames
#--------------------------------------------------------------------------
  1  \w     46.00  72.00   0.50    5.00    --   32.09-178.00 150.00   52
  2  \w     81.00 106.00   0.50    5.00    --   32.09-178.00 150.00   50
  3  \w     31.00  57.00   0.50    5.00    --   32.09 -82.00-164.00   52
  4  \w    -21.00  10.00   0.50    5.00    --   32.09 -82.00-164.00   62
  5  \w     18.00 105.00   0.50    5.00    --   32.09  38.00 -60.00  174
  6  \w    -24.00  43.00   0.50    5.00    --  -32.41  19.00-120.00  134
  7  \w     -4.00  37.00   0.50    5.00    --  -32.41  82.00 -43.00   82
  8  \w    -54.00 -10.00   0.50    5.00    --  -32.41  82.00 -43.00   88
;
_diffrn_measurement_device 'four-circle diffractometer'
_diffrn_orient_matrix_type 'CrysAlisPro convention (1999,Acta A55,543-557)'
_diffrn_orient_matrix_UB_11 0.0152945000
_diffrn_orient_matrix_UB_12 0.0237500000
_diffrn_orient_matrix_UB_13 0.0384448000
_diffrn_orient_matrix_UB_21 0.0869486000
_diffrn_orient_matrix_UB_22 0.0989920000
_diffrn_orient_matrix_UB_23 -0.0086216000
_diffrn_orient_matrix_UB_31 -0.1561989000
_diffrn_orient_matrix_UB_32 0.0573562000
_diffrn_orient_matrix_UB_33 -0.0010487000
_diffrn_radiation_monochromator mirror
_diffrn_radiation_probe x-ray
_diffrn_radiation_type CuK\a
_diffrn_radiation_wavelength 1.54184
_diffrn_reflns_av_R_equivalents 0.0668
_diffrn_reflns_av_unetI/netI 0.0617
_diffrn_reflns_Laue_measured_fraction_full 0.344
_diffrn_reflns_Laue_measured_fraction_max 0.959
_diffrn_reflns_limit_h_max 7
_diffrn_reflns_limit_h_min -6
_diffrn_reflns_limit_k_max 11
_diffrn_reflns_limit_k_min -10
_diffrn_reflns_limit_l_max 32
_diffrn_reflns_limit_l_min -32
_diffrn_reflns_number 6322
_diffrn_reflns_point_group_measured_fraction_full 0.344
_diffrn_reflns_point_group_measured_fraction_max 0.959
_diffrn_reflns_theta_full 67.684
_diffrn_reflns_theta_max 41.083
_diffrn_reflns_theta_min 2.261
_diffrn_source_type 'Rigaku (Cu) X-ray Source'
_exptl_absorpt_coefficient_mu 0.887
_exptl_crystal_colour 'clear whiteish green'
_exptl_crystal_colour_lustre clear
_exptl_crystal_colour_modifier whiteish
_exptl_crystal_colour_primary green
_exptl_crystal_density_diffrn 1.418
_exptl_crystal_description needle
_exptl_crystal_F_000 1960
_exptl_crystal_preparation 1
_exptl_crystal_recrystallization_method 1
_exptl_crystal_size_max 0.01
_exptl_crystal_size_mid 0.01
_exptl_crystal_size_min 0.01
_refine_diff_density_max 0.285
_refine_diff_density_min -0.324
_refine_diff_density_rms 0.049
_refine_ls_extinction_method none
_refine_ls_goodness_of_fit_ref 1.042
_refine_ls_hydrogen_treatment mixed
_refine_ls_matrix_type full
_refine_ls_number_parameters 322
_refine_ls_number_reflns 1380
_refine_ls_number_restraints 0
_refine_ls_restrained_S_all 1.042
_refine_ls_R_factor_all 0.0702
_refine_ls_R_factor_gt 0.0489
_refine_ls_shift/su_max 0.001
_refine_ls_shift/su_mean 0.000
_refine_ls_structure_factor_coef Fsqd
_refine_ls_weighting_details
;
 w=1/[\s^2^(Fo^2^)+(0.0938P)^2^]
 where P=(Fo^2^+2Fc^2^)/3
;
_refine_ls_weighting_scheme calc
_refine_ls_wR_factor_gt 0.1236
_refine_ls_wR_factor_ref 0.1362
_reflns_Friedel_coverage 0.000
_reflns_number_gt 1051
_reflns_number_total 1380
_reflns_threshold_expression 'I > 2\s(I)'
_cod_data_source_file d4sc04746j10.cif
_cod_data_source_block DPDA
_cod_depositor_comments 'Adding full bibliography for 1572700--1572701.cif.'
_cod_original_cell_volume 4424.9(4)
_cod_database_code 1572701
_shelxl_version_number 2013-2
_shelx_space_group_comment
;
The symmetry employed for this shelxl refinement is uniquely defined
by the following loop, which should always be used as a source of
symmetry information in preference to the above space-group names.
They are only intended as comments.
;
_shelx_estimated_absorpt_t_max 0.991
_shelx_estimated_absorpt_t_min 0.991
_olex2_refinement_description
;
1. Fixed Uiso
 At 1.2 times of:
  All C(H) groups, {H33A,H33B,H33C} of C33, H16 of O16
 At 1.5 times of:
  {H34A,H34B,H34C} of C34, H25 of O25
2.a Riding coordinates:
 C2(H2)
2.b Aromatic/amide H refined with riding coordinates:
 C23(H23), C9(H9), C22(H22), C13(H13), C12(H12), C5(H5), C19(H19), C20(H20),
 C10(H10)
2.c Idealised Me refined as rotating group:
 C34(H34A,H34B,H34C), C33(H33A,H33B,H33C)
2.d Idealised tetrahedral OH refined as rotating group:
 O25(H25)
;
_olex2_exptl_crystal_mounting_method 1
_olex2_submission_special_instructions 'No special instructions were received'
_oxdiff_exptl_absorpt_empirical_details
;
Empirical correction (ABSPACK) includes:
- Absorption correction using spherical harmonics
- Frame scaling
;
_oxdiff_exptl_absorpt_empirical_full_max 1.447
_oxdiff_exptl_absorpt_empirical_full_min 0.713

loop_
_space_group_symop_operation_xyz
'x, y, z'
'-x+1/2, -y, z+1/2'
'x+1/2, -y+1/2, -z'
'-x, y+1/2, -z+1/2'
'-x, -y, -z'
'x-1/2, y, -z-1/2'
'-x-1/2, y-1/2, z'
'x, -y-1/2, z-1/2'

loop_
_atom_site_label
_atom_site_type_symbol
_atom_site_fract_x
_atom_site_fract_y
_atom_site_fract_z
_atom_site_U_iso_or_equiv
_atom_site_adp_type
_atom_site_occupancy
_atom_site_site_symmetry_order
_atom_site_calc_flag
_atom_site_refinement_flags_posn
_atom_site_refinement_flags_adp
_atom_site_refinement_flags_occupancy
_atom_site_disorder_assembly
_atom_site_disorder_group
O17 O 0.2218(4) 0.4623(3) 0.43490(13) 0.0281(12) Uani 1 1 d . . . . .
O15 O 0.0825(5) 0.1542(4) 0.67807(10) 0.0428(14) Uani 1 1 d . . . . .
N28 N 0.5014(6) 0.6979(4) 0.54836(13) 0.0345(17) Uani 1 1 d . . . . .
O7 O 0.2469(4) 0.5148(3) 0.57516(14) 0.0284(12) Uani 1 1 d . . . . .
C11 C 0.0924(8) 0.3154(6) 0.65022(19) 0.0229(17) Uani 1 1 d . . . . .
C8 C 0.1924(9) 0.4453(7) 0.59861(19) 0.0304(17) Uani 1 1 d . . . . .
C23 C 0.2398(7) 0.6338(7) 0.41337(17) 0.0303(18) Uani 1 1 d . . . . .
H23 H 0.1741 0.6577 0.4312 0.036 Uiso 1 1 calc R U . . .
C9 C 0.2424(7) 0.3454(7) 0.59917(18) 0.0307(17) Uani 1 1 d . . . . .
H9 H 0.3121 0.3213 0.5821 0.037 Uiso 1 1 calc R U . . .
C22 C 0.2941(8) 0.7006(5) 0.3884(2) 0.0271(18) Uani 1 1 d . . . . .
H22 H 0.2693 0.7707 0.3898 0.032 Uiso 1 1 calc R U . . .
C13 C 0.0943(8) 0.4814(5) 0.6239(2) 0.0282(18) Uani 1 1 d . . . . .
H13 H 0.0611 0.5502 0.6237 0.034 Uiso 1 1 calc R U . . .
C12 C 0.0447(7) 0.4160(7) 0.64951(17) 0.0299(17) Uani 1 1 d . . . . .
H12 H -0.0229 0.4406 0.6669 0.036 Uiso 1 1 calc R U . . .
C21 C 0.3845(8) 0.6649(6) 0.36150(18) 0.0214(17) Uani 1 1 d . . . . .
C5 C 0.3235(7) 0.5533(5) 0.4849(2) 0.0231(16) Uani 1 1 d . . . . .
H5 H 0.3836 0.5985 0.4713 0.028 Uiso 1 1 calc R U . . .
C29 C 0.0553(9) 0.3357(6) 0.47468(17) 0.028(2) Uani 1 1 d . . . . .
C3 C 0.1486(8) 0.4136(5) 0.4901(2) 0.0240(17) Uani 1 1 d . . . . .
C2 C 0.1486(7) 0.4216(5) 0.5257(2) 0.0281(17) Uani 1 1 d . . . . .
H2 H 0.1648 0.3621 0.5352 0.034 Uiso 1 1 d R U . . .
C18 C 0.2817(8) 0.5333(7) 0.4121(2) 0.0265(17) Uani 1 1 d . . . . .
C1 C 0.2403(9) 0.4962(6) 0.5406(2) 0.0220(16) Uani 1 1 d . . . . .
C6 C 0.3265(8) 0.5605(5) 0.5203(2) 0.0210(16) Uani 1 1 d . . . . .
C19 C 0.3754(8) 0.4970(5) 0.3862(2) 0.0313(18) Uani 1 1 d . . . . .
H19 H 0.4056 0.4277 0.3858 0.038 Uiso 1 1 calc R U . . .
C20 C 0.4253(7) 0.5628(7) 0.36065(16) 0.0281(17) Uani 1 1 d . . . . .
H20 H 0.4878 0.5378 0.3425 0.034 Uiso 1 1 calc R U . . .
C4 C 0.2325(8) 0.4800(6) 0.4695(2) 0.0235(16) Uani 1 1 d . . . . .
O26 O 0.4310(5) 0.8284(4) 0.33828(9) 0.0373(13) Uani 1 1 d . . . . .
O30 O 0.0863(5) 0.6825(4) 0.74037(9) 0.0405(13) Uani 1 1 d . . . . .
O16 O -0.0399(6) 0.2871(3) 0.70172(13) 0.0443(14) Uani 1 1 d . . . . .
H16 H -0.056(7) 0.255(4) 0.7208(16) 0.053 Uiso 1 1 d . U . . .
C34 C 0.2214(7) 0.5345(4) 0.78284(16) 0.0446(19) Uani 1 1 d . . . . .
H34A H 0.3186 0.5671 0.7900 0.067 Uiso 1 1 calc R U . . .
H34B H 0.2187 0.4648 0.7915 0.067 Uiso 1 1 calc R U . . .
H34C H 0.1327 0.5725 0.7921 0.067 Uiso 1 1 calc R U . . .
N32 N 0.2126(6) 0.5331(4) 0.74537(12) 0.0306(14) Uani 1 1 d . . . . .
C31 C 0.1480(8) 0.6056(6) 0.72698(18) 0.039(2) Uani 1 1 d . . . . .
O25 O 0.4881(5) 0.6919(3) 0.30681(11) 0.0424(13) Uani 1 1 d . . . . .
H25 H 0.5104 0.7360 0.2921 0.064 Uiso 1 1 calc R U . . .
C27 C 0.4220(8) 0.6371(6) 0.53608(17) 0.027(2) Uani 1 1 d . . . . .
C C 0.0470(8) 0.2437(6) 0.67751(17) 0.0317(19) Uani 1 1 d . . . . .
C24 C 0.4372(7) 0.7371(6) 0.33509(18) 0.0299(18) Uani 1 1 d . . . . .
C33 C 0.2921(7) 0.4481(5) 0.72910(15) 0.047(2) Uani 1 1 d . . . . .
H33A H 0.2814 0.4535 0.7042 0.057 Uiso 1 1 calc R U . . .
H33B H 0.2457 0.3843 0.7369 0.057 Uiso 1 1 calc R U . . .
H33C H 0.4027 0.4495 0.7352 0.057 Uiso 1 1 calc R U . . .
C10 C 0.1899(8) 0.2801(5) 0.6249(2) 0.0288(18) Uani 1 1 d . . . . .
H10 H 0.2217 0.2111 0.6250 0.035 Uiso 1 1 calc R U . . .
N1 N -0.0197(7) 0.2722(4) 0.46244(13) 0.0352(17) Uani 1 1 d . . . . .

loop_
_atom_site_aniso_label
_atom_site_aniso_U_11
_atom_site_aniso_U_22
_atom_site_aniso_U_33
_atom_site_aniso_U_23
_atom_site_aniso_U_13
_atom_site_aniso_U_12
O17 0.045(3) 0.027(3) 0.012(3) 0.000(3) 0.006(2) -0.009(2)
O15 0.064(4) 0.023(3) 0.040(3) 0.004(3) 0.005(2) -0.001(3)
N28 0.042(4) 0.031(4) 0.031(4) 0.002(3) -0.001(3) 0.001(3)
O7 0.049(3) 0.025(3) 0.012(3) 0.002(3) 0.002(2) -0.014(2)
C11 0.029(5) 0.027(7) 0.013(5) -0.001(5) 0.005(4) 0.003(4)
C8 0.043(5) 0.032(7) 0.016(6) -0.007(5) 0.006(4) 0.002(5)
C23 0.040(5) 0.029(6) 0.021(5) -0.001(5) 0.002(4) 0.006(5)
C9 0.030(4) 0.037(6) 0.025(6) -0.012(5) 0.002(4) 0.001(5)
C22 0.038(5) 0.017(5) 0.026(4) -0.002(5) -0.002(4) 0.006(4)
C13 0.034(5) 0.026(5) 0.025(5) 0.003(6) -0.002(4) -0.002(4)
C12 0.036(5) 0.036(6) 0.018(5) -0.004(5) 0.005(4) -0.001(5)
C21 0.033(5) 0.016(7) 0.015(6) -0.006(5) -0.003(4) 0.003(4)
C5 0.024(5) 0.017(5) 0.029(7) 0.006(4) 0.001(4) -0.002(4)
C29 0.038(5) 0.033(6) 0.014(5) 0.012(4) 0.004(4) 0.011(5)
C3 0.028(5) 0.026(6) 0.018(7) -0.012(5) -0.011(5) -0.002(4)
C2 0.044(5) 0.010(5) 0.030(7) 0.002(4) -0.004(4) 0.013(4)
C18 0.030(5) 0.026(7) 0.023(6) 0.005(5) -0.001(4) -0.002(4)
C1 0.036(5) 0.020(5) 0.010(6) 0.001(6) 0.001(5) 0.005(4)
C6 0.038(5) 0.016(5) 0.009(7) 0.001(5) -0.001(5) -0.002(4)
C19 0.043(5) 0.030(5) 0.021(4) 0.000(6) 0.001(4) 0.004(4)
C20 0.041(5) 0.030(6) 0.013(5) -0.008(5) -0.001(4) -0.005(5)
C4 0.032(5) 0.022(5) 0.016(6) 0.004(6) 0.006(5) -0.001(4)
O26 0.061(3) 0.022(3) 0.029(3) 0.003(3) -0.001(2) 0.002(3)
O30 0.058(3) 0.032(3) 0.032(3) -0.001(2) -0.003(2) 0.014(3)
O16 0.065(3) 0.045(4) 0.024(3) 0.005(2) 0.014(3) -0.001(3)
C34 0.056(5) 0.044(5) 0.033(5) -0.006(3) 0.003(4) 0.003(4)
N32 0.041(3) 0.032(4) 0.019(4) -0.020(3) 0.011(3) 0.001(3)
C31 0.031(5) 0.024(5) 0.062(6) 0.029(5) -0.014(4) 0.005(4)
O25 0.071(4) 0.036(3) 0.020(3) 0.003(2) 0.012(3) 0.003(3)
C27 0.034(6) 0.028(6) 0.018(5) 0.008(4) 0.007(4) 0.006(4)
C 0.036(5) 0.046(7) 0.013(5) -0.003(6) 0.004(4) -0.012(5)
C24 0.038(5) 0.026(6) 0.025(5) 0.005(6) -0.001(4) 0.004(5)
C33 0.057(5) 0.048(5) 0.037(4) -0.006(4) 0.002(4) 0.003(4)
C10 0.036(5) 0.028(5) 0.023(4) 0.010(5) -0.002(4) -0.005(5)
N1 0.045(4) 0.032(4) 0.028(4) 0.001(3) -0.001(3) 0.006(3)

loop_
_atom_type_symbol
_atom_type_description
_atom_type_scat_dispersion_real
_atom_type_scat_dispersion_imag
_atom_type_scat_source
C C 0.0181 0.0091 'International Tables Vol C Tables 4.2.6.8 and 6.1.1.4'
H H 0.0000 0.0000 'International Tables Vol C Tables 4.2.6.8 and 6.1.1.4'
N N 0.0311 0.0180 'International Tables Vol C Tables 4.2.6.8 and 6.1.1.4'
O O 0.0492 0.0322 'International Tables Vol C Tables 4.2.6.8 and 6.1.1.4'

loop_
_geom_angle_atom_site_label_1
_geom_angle_atom_site_label_2
_geom_angle_atom_site_label_3
_geom_angle
_geom_angle_site_symmetry_1
_geom_angle_site_symmetry_3
_geom_angle_publ_flag
C4 O17 C18 119.3(5) . . ?
C1 O7 C8 121.4(5) . . ?
C12 C11 C 123.2(8) . . ?
C10 C11 C12 119.2(6) . . ?
C10 C11 C 117.6(8) . . ?
O7 C8 C9 122.5(8) . . ?
O7 C8 C13 116.9(8) . . ?
C13 C8 C9 120.3(7) . . ?
C22 C23 H23 120.1 . . ?
C18 C23 H23 120.1 . . ?
C18 C23 C22 119.8(6) . . ?
C8 C9 H9 120.1 . . ?
C8 C9 C10 119.7(6) . . ?
C10 C9 H9 120.1 . . ?
C23 C22 H22 119.9 . . ?
C21 C22 C23 120.1(6) . . ?
C21 C22 H22 119.9 . . ?
C8 C13 H13 120.4 . . ?
C8 C13 C12 119.2(6) . . ?
C12 C13 H13 120.4 . . ?
C11 C12 C13 121.1(6) . . ?
C11 C12 H12 119.4 . . ?
C13 C12 H12 119.4 . . ?
C22 C21 C20 119.1(6) . . ?
C22 C21 C24 118.8(7) . . ?
C20 C21 C24 122.0(8) . . ?
C6 C5 H5 120.3 . . ?
C4 C5 H5 120.3 . . ?
C4 C5 C6 119.4(6) . . ?
N1 C29 C3 179.4(8) . . ?
C2 C3 C29 118.2(9) . . ?
C4 C3 C29 119.8(8) . . ?
C4 C3 C2 122.0(6) . . ?
C3 C2 H2 110.9 . . ?
C1 C2 C3 118.1(6) . . ?
C1 C2 H2 111.3 . . ?
C23 C18 O17 122.0(8) . . ?
C23 C18 C19 121.0(6) . . ?
C19 C18 O17 116.8(8) . . ?
O7 C1 C2 124.2(8) . . ?
O7 C1 C6 115.7(8) . . ?
C6 C1 C2 120.0(6) . . ?
C5 C6 C27 119.1(8) . . ?
C1 C6 C5 121.5(6) . . ?
C1 C6 C27 119.4(8) . . ?
C18 C19 H19 120.3 . . ?
C18 C19 C20 119.3(6) . . ?
C20 C19 H19 120.3 . . ?
C21 C20 H20 119.7 . . ?
C19 C20 C21 120.6(6) . . ?
C19 C20 H20 119.7 . . ?
O17 C4 C5 125.7(8) . . ?
O17 C4 C3 115.3(8) . . ?
C5 C4 C3 118.9(6) . . ?
C O16 H16 119(4) . . ?
H34A C34 H34B 109.5 . . ?
H34A C34 H34C 109.5 . . ?
H34B C34 H34C 109.5 . . ?
N32 C34 H34A 109.5 . . ?
N32 C34 H34B 109.5 . . ?
N32 C34 H34C 109.5 . . ?
C31 N32 C34 123.8(5) . . ?
C31 N32 C33 121.1(6) . . ?
C33 N32 C34 114.9(5) . . ?
O30 C31 N32 122.3(6) . . ?
C24 O25 H25 109.5 . . ?
N28 C27 C6 178.5(7) . . ?
O15 C C11 124.5(7) . . ?
O15 C O16 122.9(6) . . ?
O16 C C11 112.6(7) . . ?
O26 C24 C21 123.8(6) . . ?
O26 C24 O25 123.1(6) . . ?
O25 C24 C21 113.1(6) . . ?
N32 C33 H33A 109.5 . . ?
N32 C33 H33B 109.5 . . ?
N32 C33 H33C 109.5 . . ?
H33A C33 H33B 109.5 . . ?
H33A C33 H33C 109.5 . . ?
H33B C33 H33C 109.5 . . ?
C11 C10 C9 120.4(6) . . ?
C11 C10 H10 119.8 . . ?
C9 C10 H10 119.8 . . ?

loop_
_geom_bond_atom_site_label_1
_geom_bond_atom_site_label_2
_geom_bond_distance
_geom_bond_site_symmetry_2
_geom_bond_publ_flag
O17 C18 1.392(7) . ?
O17 C4 1.377(7) . ?
O15 C 1.218(7) . ?
N28 C27 1.156(8) . ?
O7 C8 1.378(7) . ?
O7 C1 1.374(7) . ?
C11 C12 1.389(7) . ?
C11 C 1.477(9) . ?
C11 C10 1.376(7) . ?
C8 C9 1.386(8) . ?
C8 C13 1.382(8) . ?
C23 H23 0.9500 . ?
C23 C22 1.394(7) . ?
C23 C18 1.374(7) . ?
C9 H9 0.9500 . ?
C9 C10 1.399(8) . ?
C22 H22 0.9500 . ?
C22 C21 1.389(7) . ?
C13 H13 0.9500 . ?
C13 C12 1.389(7) . ?
C12 H12 0.9500 . ?
C21 C20 1.391(7) . ?
C21 C24 1.475(8) . ?
C5 H5 0.9500 . ?
C5 C6 1.387(7) . ?
C5 C4 1.380(8) . ?
C29 C3 1.435(10) . ?
C29 N1 1.160(8) . ?
C3 C2 1.395(7) . ?
C3 C4 1.389(8) . ?
C2 H2 0.8795 . ?
C2 C1 1.388(8) . ?
C18 C19 1.379(8) . ?
C1 C6 1.378(8) . ?
C6 C27 1.440(9) . ?
C19 H19 0.9500 . ?
C19 C20 1.390(8) . ?
C20 H20 0.9500 . ?
O26 C24 1.211(7) . ?
O30 C31 1.258(7) . ?
O16 H16 0.87(6) . ?
O16 C 1.334(8) . ?
C34 H34A 0.9800 . ?
C34 H34B 0.9800 . ?
C34 H34C 0.9800 . ?
C34 N32 1.466(7) . ?
N32 C31 1.319(7) . ?
N32 C33 1.458(7) . ?
O25 H25 0.8400 . ?
O25 C24 1.330(7) . ?
C33 H33A 0.9800 . ?
C33 H33B 0.9800 . ?
C33 H33C 0.9800 . ?
C10 H10 0.9500 . ?

loop_
_geom_torsion_atom_site_label_1
_geom_torsion_atom_site_label_2
_geom_torsion_atom_site_label_3
_geom_torsion_atom_site_label_4
_geom_torsion
_geom_torsion_site_symmetry_1
_geom_torsion_site_symmetry_2
_geom_torsion_site_symmetry_3
_geom_torsion_site_symmetry_4
_geom_torsion_publ_flag
O17 C18 C19 C20 173.4(5) . . . . ?
O7 C8 C9 C10 176.1(5) . . . . ?
O7 C8 C13 C12 -175.5(5) . . . . ?
O7 C1 C6 C5 -176.6(5) . . . . ?
O7 C1 C6 C27 3.4(8) . . . . ?
C8 O7 C1 C2 16.1(8) . . . . ?
C8 O7 C1 C6 -167.0(5) . . . . ?
C8 C9 C10 C11 -1.8(8) . . . . ?
C8 C13 C12 C11 0.1(8) . . . . ?
C23 C22 C21 C20 -2.8(8) . . . . ?
C23 C22 C21 C24 178.6(5) . . . . ?
C23 C18 C19 C20 -1.4(8) . . . . ?
C9 C8 C13 C12 -0.9(8) . . . . ?
C22 C23 C18 O17 -175.3(5) . . . . ?
C22 C23 C18 C19 -0.8(8) . . . . ?
C22 C21 C20 C19 0.5(8) . . . . ?
C22 C21 C24 O26 13.8(9) . . . . ?
C22 C21 C24 O25 -164.3(5) . . . . ?
C13 C8 C9 C10 1.7(8) . . . . ?
C12 C11 C O15 177.2(5) . . . . ?
C12 C11 C O16 -2.0(8) . . . . ?
C12 C11 C10 C9 1.1(8) . . . . ?
C29 C3 C2 C1 179.3(5) . . . . ?
C29 C3 C4 O17 -2.1(7) . . . . ?
C29 C3 C4 C5 -178.9(5) . . . . ?
C3 C2 C1 O7 177.6(5) . . . . ?
C3 C2 C1 C6 0.8(8) . . . . ?
C2 C3 C4 O17 179.6(5) . . . . ?
C2 C3 C4 C5 2.8(8) . . . . ?
C2 C1 C6 C5 0.5(8) . . . . ?
C2 C1 C6 C27 -179.6(5) . . . . ?
C18 O17 C4 C5 -13.1(8) . . . . ?
C18 O17 C4 C3 170.3(5) . . . . ?
C18 C23 C22 C21 2.9(8) . . . . ?
C18 C19 C20 C21 1.5(8) . . . . ?
C1 O7 C8 C9 54.2(7) . . . . ?
C1 O7 C8 C13 -131.3(5) . . . . ?
C6 C5 C4 O17 -177.9(5) . . . . ?
C6 C5 C4 C3 -1.5(8) . . . . ?
C20 C21 C24 O26 -164.8(5) . . . . ?
C20 C21 C24 O25 17.1(8) . . . . ?
C4 O17 C18 C23 -53.3(7) . . . . ?
C4 O17 C18 C19 132.0(5) . . . . ?
C4 C5 C6 C1 -0.1(8) . . . . ?
C4 C5 C6 C27 179.9(5) . . . . ?
C4 C3 C2 C1 -2.4(8) . . . . ?
C34 N32 C31 O30 -0.8(9) . . . . ?
C C11 C12 C13 178.0(5) . . . . ?
C C11 C10 C9 -177.3(5) . . . . ?
C24 C21 C20 C19 179.1(5) . . . . ?
C33 N32 C31 O30 -176.0(5) . . . . ?
C10 C11 C12 C13 -0.2(8) . . . . ?
C10 C11 C O15 -4.5(9) . . . . ?
C10 C11 C O16 176.3(5) . . . . ?
